data_2206224
loop_
_publ_author_name
'Xucheng Fu'
'Chenggang Wang'
'Mingtian Li'

_publ_section_title
;
 <i>catena</i>-Poly[[[diaquamanganese(II)]-\m-oxalato] monohydrate]
;
_journal_issue 7
_journal_name_full 'Acta Crystallographica Section E'
_journal_page_first m1348
_journal_page_last m1349
_journal_paper_doi 10.1107/S1600536805018805
_journal_volume 61
_journal_year 2005
_chemical_formula_iupac '[Mn (C2 O4) (H2 O)2], H2 O'
_chemical_formula_moiety 'C2 H4 Mn O6, H2 O'
_chemical_formula_sum 'C2 H6 Mn O7'
_chemical_formula_weight 197.01
_chemical_name_common '[Mn (C2 O4) (H2 O)2], H2 O'
_chemical_name_systematic
;
catena-Poly[[[diaquamanganese(II)]-\m-oxalato] monohydrate]
;
_space_group_IT_number 54
_symmetry_cell_setting orthorhombic
_symmetry_space_group_name_Hall '-P 2a 2ac'
_symmetry_space_group_name_H-M 'P c c a'
_atom_sites_solution_hydrogens geom
_atom_sites_solution_primary direct
_atom_sites_solution_secondary difmap
_audit_creation_method SHELXL-97
_cell_angle_alpha 90.00
_cell_angle_beta 90.00
_cell_angle_gamma 90.00
_cell_formula_units_Z 4
_cell_length_a 9.7660(9)
_cell_length_b 6.6155(6)
_cell_length_c 10.5192(10)
_cell_measurement_reflns_used 2752
_cell_measurement_temperature 292(2)
_cell_measurement_theta_max 28.23
_cell_measurement_theta_min 3.08
_cell_volume 679.61(11)
_computing_cell_refinement SMART
_computing_data_collection 'SMART (Bruker, 2000)'
_computing_data_reduction 'SAINT (Bruker, 2000)'
_computing_molecular_graphics 'SHELXTL (Bruker, 1997)'
_computing_publication_material SHELXTL
_computing_structure_refinement 'SHELXL97 (Sheldrick, 1997)'
_computing_structure_solution 'SHELXS97 (Sheldrick, 1997)'
_diffrn_ambient_temperature 292(2)
_diffrn_measured_fraction_theta_full 0.980
_diffrn_measured_fraction_theta_max 0.980
_diffrn_measurement_device_type 'Bruker SMART CCD area-detector'
_diffrn_measurement_method '\f and \w'
_diffrn_radiation_monochromator graphite
_diffrn_radiation_source 'fine-focus sealed tube'
_diffrn_radiation_type MoK\a
_diffrn_radiation_wavelength 0.71073
_diffrn_reflns_av_R_equivalents 0.0168
_diffrn_reflns_av_sigmaI/netI 0.0141
_diffrn_reflns_limit_h_max 11
_diffrn_reflns_limit_h_min -13
_diffrn_reflns_limit_k_max 6
_diffrn_reflns_limit_k_min -8
_diffrn_reflns_limit_l_max 14
_diffrn_reflns_limit_l_min -12
_diffrn_reflns_number 3698
_diffrn_reflns_theta_full 28.26
_diffrn_reflns_theta_max 28.26
_diffrn_reflns_theta_min 3.08
_exptl_absorpt_coefficient_mu 1.927
_exptl_absorpt_correction_T_max 0.654
_exptl_absorpt_correction_T_min 0.474
_exptl_absorpt_correction_type multi-scan
_exptl_absorpt_process_details '(SADABS; Bruker, 2000)'
_exptl_crystal_colour 'pale yellow'
_exptl_crystal_density_diffrn 1.926
_exptl_crystal_density_method 'not measured'
_exptl_crystal_description block
_exptl_crystal_F_000 396
_exptl_crystal_size_max 0.40
_exptl_crystal_size_mid 0.36
_exptl_crystal_size_min 0.22
_refine_diff_density_max 0.413
_refine_diff_density_min -0.266
_refine_ls_extinction_coef 0.0119(16)
_refine_ls_extinction_expression Fc^*^=kFc[1+0.001xFc^2^\l^3^/sin(2\q)]^-1/4^
_refine_ls_extinction_method SHELXL97
_refine_ls_goodness_of_fit_ref 1.070
_refine_ls_hydrogen_treatment mixed
_refine_ls_matrix_type full
_refine_ls_number_parameters 57
_refine_ls_number_reflns 824
_refine_ls_number_restraints 2
_refine_ls_restrained_S_all 1.069
_refine_ls_R_factor_all 0.0205
_refine_ls_R_factor_gt 0.0198
_refine_ls_shift/su_max 0.005
_refine_ls_shift/su_mean 0.001
_refine_ls_structure_factor_coef Fsqd
_refine_ls_weighting_details 'calc w = 1/[\s^2^(Fo^2^)+(0.0344P)^2^+0.0879P] where P = (Fo^2^+2Fc^2^)/3'
_refine_ls_weighting_scheme calc
_refine_ls_wR_factor_gt 0.0535
_refine_ls_wR_factor_ref 0.0539
_reflns_number_gt 781
_reflns_number_total 824
_reflns_threshold_expression I>2\s(I)
_cod_data_source_file jh6010.cif
_cod_data_source_block I
_cod_depositor_comments
;
The following automatic conversions were performed:
'_symmetry_cell_setting' value 'Orthorhombic' changed to 'orthorhombic'
according to '/home/saulius/struct/CIF-dictionaries/cif_core.dic'
dictionary named 'cif_core.dic' version 2.4.1 from 2010-06-29.

Automatic conversion script
Id: cif_fix_enum 1527 2010-12-29 10:47:43Z saulius 

The following automatic conversions were performed:

'_symmetry_cell_setting' value 'Orthorhombic' changed to
'orthorhombic' according to
/home/saulius/struct/CIF-dictionaries/cif_core.dic dictionary named
'cif_core.dic' version 2.4.1 from 2010-06-29.

Automatic conversion script
Id: cif_fix_values 1715 2011-07-08 13:25:40Z adriana 
;
_cod_original_sg_symbol_Hall -P2a2ac
_cod_database_code 2206224
_cod_database_fobs_code 2206224

loop_
_symmetry_equiv_pos_as_xyz
'x, y, z'
'-x+1/2, -y, z'
'-x, y, -z+1/2'
'x+1/2, -y, -z+1/2'
'-x, -y, -z'
'x-1/2, y, -z'
'x, -y, z-1/2'
'-x-1/2, y, z-1/2'

loop_
_atom_site_label
_atom_site_fract_x
_atom_site_fract_y
_atom_site_fract_z
_atom_site_U_iso_or_equiv
_atom_site_adp_type
_atom_site_calc_flag
_atom_site_refinement_flags
_atom_site_occupancy
_atom_site_type_symbol
Mn1 0.2500 0.5000 0.14108(2) 0.02437(12) Uani d S 1 Mn
O1 0.06730(8) 0.68075(13) 0.10231(8) 0.0324(2) Uani d . 1 O
O2 0.18709(9) 0.30102(14) 0.29254(8) 0.0372(2) Uani d D 1 O
H2A 0.2470 0.2970 0.3471 0.056 Uiso calc R 1 H
O3 0.13199(7) 0.32188(12) 0.00141(7) 0.0286(2) Uani d . 1 O
C1 -0.01871(10) 0.60430(15) 0.02907(10) 0.0240(2) Uani d . 1 C
O4 0.0000 1.01007(16) 0.2500 0.0309(3) Uani d SD 1 O
H2B 0.1359(17) 0.202(3) 0.2816(16) 0.050(5) Uiso d D 1 H
H4A 0.0253(19) 0.938(3) 0.1954(17) 0.056(5) Uiso d D 1 H

loop_
_atom_site_aniso_label
_atom_site_aniso_U_11
_atom_site_aniso_U_22
_atom_site_aniso_U_33
_atom_site_aniso_U_12
_atom_site_aniso_U_13
_atom_site_aniso_U_23
Mn1 0.01871(17) 0.03029(18) 0.02411(17) -0.00044(7) 0.000 0.000
O1 0.0259(4) 0.0332(4) 0.0382(5) 0.0037(3) -0.0067(3) -0.0128(3)
O2 0.0387(5) 0.0418(5) 0.0310(4) -0.0170(4) -0.0059(3) 0.0053(3)
O3 0.0231(4) 0.0319(4) 0.0308(4) 0.0052(3) -0.0023(3) -0.0055(3)
C1 0.0207(4) 0.0278(5) 0.0236(5) 0.0003(4) 0.0026(4) -0.0029(4)
O4 0.0365(7) 0.0214(5) 0.0349(7) 0.000 0.0029(6) 0.000

loop_
_atom_type_symbol
_atom_type_description
_atom_type_scat_dispersion_real
_atom_type_scat_dispersion_imag
_atom_type_scat_source
C C 0.0033 0.0016 'International Tables Vol C Tables 4.2.6.8 and 6.1.1.4'
H H 0.0000 0.0000 'International Tables Vol C Tables 4.2.6.8 and 6.1.1.4'
O O 0.0106 0.0060 'International Tables Vol C Tables 4.2.6.8 and 6.1.1.4'
Mn Mn 0.3368 0.7283 'International Tables Vol C Tables 4.2.6.8 and 6.1.1.4'

loop_
_geom_angle_atom_site_label_1
_geom_angle_atom_site_label_2
_geom_angle_atom_site_label_3
_geom_angle_site_symmetry_1
_geom_angle_site_symmetry_3
_geom_angle
O2 Mn1 O2 2_565 . 84.71(5)
O2 Mn1 O1 2_565 2_565 103.84(4)
O2 Mn1 O1 . 2_565 92.09(3)
O2 Mn1 O1 2_565 . 92.09(3)
O2 Mn1 O1 . . 103.84(4)
O1 Mn1 O1 2_565 . 158.50(5)
O2 Mn1 O3 2_565 2_565 90.98(3)
O2 Mn1 O3 . 2_565 165.07(3)
O1 Mn1 O3 2_565 2_565 75.04(3)
O1 Mn1 O3 . 2_565 90.57(3)
O2 Mn1 O3 2_565 . 165.07(3)
O2 Mn1 O3 . . 90.98(3)
O1 Mn1 O3 2_565 . 90.57(3)
O1 Mn1 O3 . . 75.03(3)
O3 Mn1 O3 2_565 . 96.58(4)
C1 O1 Mn1 . . 116.31(7)
Mn1 O2 H2A . . 109.5
Mn1 O2 H2B . . 123.4(12)
H2A O2 H2B . . 119.9
C1 O3 Mn1 5_565 . 115.07(6)
O1 C1 O3 . 5_565 126.56(10)
O1 C1 C1 . 5_565 116.43(11)
O3 C1 C1 5_565 5_565 117.01(11)

loop_
_geom_bond_atom_site_label_1
_geom_bond_atom_site_label_2
_geom_bond_site_symmetry_2
_geom_bond_distance
_geom_bond_publ_flag
Mn1 O2 2_565 2.1561(9) yes
Mn1 O2 . 2.1561(9) yes
Mn1 O1 2_565 2.1862(8) yes
Mn1 O1 . 2.1862(8) yes
Mn1 O3 2_565 2.2080(8) yes
Mn1 O3 . 2.2080(8) yes
O1 C1 . 1.2470(12) ?
O2 H2A . 0.8200 ?
O2 H2B . 0.834(17) ?
O3 C1 5_565 1.2511(12) ?
C1 O3 5_565 1.2511(12) ?
C1 C1 5_565 1.553(2) ?
O4 H4A . 0.785(17) ?

loop_
_geom_hbond_atom_site_label_D
_geom_hbond_atom_site_label_H
_geom_hbond_atom_site_label_A
_geom_hbond_site_symmetry_A
_geom_hbond_distance_DH
_geom_hbond_distance_HA
_geom_hbond_distance_DA
_geom_hbond_angle_DHA
O2 H2A O3 8_656 0.82 2.01 2.8228(11) 169
O2 H2B O4 1_545 0.834(17) 1.865(18) 2.6913(12) 170.7(16)
O4 H4A O1 . 0.785(17) 2.007(17) 2.7554(11) 159.2(18)

loop_
_geom_torsion_atom_site_label_1
_geom_torsion_atom_site_label_2
_geom_torsion_atom_site_label_3
_geom_torsion_atom_site_label_4
_geom_torsion_site_symmetry_1
_geom_torsion_site_symmetry_4
_geom_torsion
O2 Mn1 O1 C1 2_565 . -169.19(8)
O2 Mn1 O1 C1 . . -84.13(8)
O1 Mn1 O1 C1 2_565 . 52.58(8)
O3 Mn1 O1 C1 2_565 . 99.80(8)
O3 Mn1 O1 C1 . . 3.14(8)
O2 Mn1 O3 C1 2_565 5_565 27.79(17)
O2 Mn1 O3 C1 . 5_565 100.72(8)
O1 Mn1 O3 C1 2_565 5_565 -167.18(7)
O1 Mn1 O3 C1 . 5_565 -3.35(7)
O3 Mn1 O3 C1 2_565 5_565 -92.18(8)
Mn1 O1 C1 O3 . 5_565 176.92(8)
Mn1 O1 C1 C1 . 5_565 -2.60(15)
